data_4107924
loop_
_publ_author_name
'Holger Braunschweig'
'Thomas Kupfer'
'Krzysztof Radacki'
'Achim Schneider'
'Fabian Seeler'
'Katharina Uttinger'
'Hongmei Wu'

_publ_contact_author_address
; Institut fuer Anorganische Chemie
Universitaet Wuerzburg
Am Hubland
97074 Wuerzburg, Germany
;
_publ_contact_author_email H.Braunschweig@mail.uni-wuerzburg.de
_publ_contact_author_fax +49-931-8884623
_publ_contact_author_name 'Prof. Dr. Holger Braunschweig'
_publ_contact_author_phone +49-931-8885260
_publ_section_title
;
 Synthesis and Reactivity Studies of Iminoboryl Complexes
;
_journal_name_full 'Journal of the American Chemical Society'
_journal_page_first 7974
_journal_page_last 7983
_journal_paper_doi 10.1021/ja8016889
_journal_volume 130
_journal_year 2008
_chemical_formula_moiety 'C46.87 H80 B Br0.07 N P2 Pt Si, 0.5(C6 H14)'
_chemical_formula_sum 'C49.87 H87 B Br0.07 N P2 Pt Si'
_chemical_formula_weight 1001.89
_chemical_name_common
;
?
;
_chemical_name_systematic
; 
?
;
_space_group_IT_number 2
_symmetry_cell_setting triclinic
_symmetry_space_group_name_Hall '-P 1'
_symmetry_space_group_name_H-M 'P -1'
_atom_sites_solution_hydrogens geom
_atom_sites_solution_primary direct
_atom_sites_solution_secondary difmap
_audit_creation_method SHELXL-97
_cell_angle_alpha 89.324(2)
_cell_angle_beta 89.453(2)
_cell_angle_gamma 83.333(2)
_cell_formula_units_Z 2
_cell_length_a 10.1668(4)
_cell_length_b 10.6685(4)
_cell_length_c 22.9023(8)
_cell_measurement_reflns_used 9747
_cell_measurement_temperature 100(2)
_cell_measurement_theta_max 26.50
_cell_measurement_theta_min 2.61
_cell_volume 2467.03(16)
_computing_cell_refinement 'Saint+ ver. 7.12A (Bruker AXS)'
_computing_data_collection 'APEX2 ver. 1.0-27 (Bruker AXS)'
_computing_data_reduction 'Saint+ ver. 7.12A (Bruker AXS)'
_computing_molecular_graphics 'XP ver. 5.1 (Bruker AXS, 1998)'
_computing_publication_material 'SHELXL-97 (Sheldrick, 1997)'
_computing_structure_refinement 'SHELXL-97 (Sheldrick, 1997)'
_computing_structure_solution 'SHELXS-97 (Sheldrick, 1990)'
_diffrn_ambient_temperature 100(2)
_diffrn_measured_fraction_theta_full 0.999
_diffrn_measured_fraction_theta_max 0.982
_diffrn_measurement_device_type 'CCD area detector'
_diffrn_measurement_method 'phi and omega scans'
_diffrn_radiation_monochromator 'multi-layer mirror'
_diffrn_radiation_source 'rotating anode'
_diffrn_radiation_type MoK\a
_diffrn_radiation_wavelength 0.71073
_diffrn_reflns_av_R_equivalents 0.0449
_diffrn_reflns_av_sigmaI/netI 0.0322
_diffrn_reflns_limit_h_max 12
_diffrn_reflns_limit_h_min -12
_diffrn_reflns_limit_k_max 13
_diffrn_reflns_limit_k_min -13
_diffrn_reflns_limit_l_max 28
_diffrn_reflns_limit_l_min -28
_diffrn_reflns_number 55948
_diffrn_reflns_theta_full 26.00
_diffrn_reflns_theta_max 26.61
_diffrn_reflns_theta_min 1.78
_exptl_absorpt_coefficient_mu 3.020
_exptl_absorpt_correction_T_max 0.86
_exptl_absorpt_correction_T_min 0.68
_exptl_absorpt_correction_type multi-scan
_exptl_absorpt_process_details 'Sadabs 2004/1 (Brucker Nonius 2004)'
_exptl_crystal_colour colourless
_exptl_crystal_density_diffrn 1.349
_exptl_crystal_description plate
_exptl_crystal_F_000 1045
_exptl_crystal_size_max 0.19
_exptl_crystal_size_mid 0.09
_exptl_crystal_size_min 0.05
_refine_diff_density_max 1.167
_refine_diff_density_min -1.354
_refine_diff_density_rms 0.094
_refine_ls_extinction_method none
_refine_ls_goodness_of_fit_ref 1.072
_refine_ls_hydrogen_treatment constr
_refine_ls_matrix_type full
_refine_ls_number_parameters 515
_refine_ls_number_reflns 10167
_refine_ls_number_restraints 37
_refine_ls_restrained_S_all 4.128
_refine_ls_R_factor_all 0.0260
_refine_ls_R_factor_gt 0.0235
_refine_ls_shift/su_max 0.006
_refine_ls_shift/su_mean 0.000
_refine_ls_structure_factor_coef Fsqd
_refine_ls_weighting_details 'calc w=1/[\s^2^(Fo^2^)+(0.0269P)^2^+2.6684P] where P=(Fo^2^+2Fc^2^)/3'
_refine_ls_weighting_scheme calc
_refine_ls_wR_factor_gt 0.0588
_refine_ls_wR_factor_ref 0.0604
_reflns_number_gt 9593
_reflns_number_total 10167
_reflns_threshold_expression >2sigma(I)
_cod_data_source_file ja8016889-file006.cif
_cod_data_source_block kr162
_cod_database_code 4107924

loop_
_symmetry_equiv_pos_as_xyz
'x, y, z'
'-x, -y, -z'

loop_
_atom_site_label
_atom_site_type_symbol
_atom_site_fract_x
_atom_site_fract_y
_atom_site_fract_z
_atom_site_U_iso_or_equiv
_atom_site_adp_type
_atom_site_occupancy
_atom_site_symmetry_multiplicity
_atom_site_calc_flag
_atom_site_refinement_flags
_atom_site_disorder_assembly
_atom_site_disorder_group
C1 C 0.7862(3) 0.4795(2) 0.76618(13) 0.0183(8) Uani 0.9329(9) 1 d PDU A 1
C2 C 0.7286(3) 0.5789(2) 0.77784(14) 0.0216(8) Uani 0.9329(9) 1 d PDU A 1
Br1 Br 0.8051(5) 0.5354(4) 0.76610(19) 0.0184(10) Uani 0.0671(9) 1 d PU A 2
C11 C 1.0299(5) -0.1453(4) 0.60151(17) 0.0389(12) Uani 1 1 d D . .
H11A H 0.9405 -0.1709 0.6037 0.058 Uiso 1 1 calc R . .
H11B H 1.0911 -0.2143 0.5854 0.058 Uiso 1 1 calc R . .
H11C H 1.0295 -0.0705 0.5762 0.058 Uiso 1 1 calc R . .
C12 C 1.2546(4) -0.0591(4) 0.6715(2) 0.0385(12) Uani 1 1 d . . .
H12A H 1.2835 -0.0384 0.7106 0.058 Uiso 1 1 calc R . .
H12B H 1.2544 0.0150 0.6459 0.058 Uiso 1 1 calc R . .
H12C H 1.3156 -0.1286 0.6557 0.058 Uiso 1 1 calc R . .
C13 C 1.0894(4) -0.2519(3) 0.72298(17) 0.0330(11) Uani 1 1 d . . .
H13A H 1.0005 -0.2787 0.7257 0.049 Uiso 1 1 calc R . .
H13B H 1.1198 -0.2335 0.7621 0.049 Uiso 1 1 calc R . .
H13C H 1.1504 -0.3195 0.7057 0.049 Uiso 1 1 calc R . .
C21 C 0.6485(3) 0.6978(3) 0.79165(14) 0.0234(9) Uani 1 1 d . . .
C22 C 0.5455(4) 0.7010(4) 0.83231(17) 0.0326(11) Uani 1 1 d . A .
H22A H 0.5279 0.6247 0.8511 0.039 Uiso 1 1 calc R . .
C23 C 0.4682(4) 0.8119(4) 0.84602(19) 0.0419(12) Uani 1 1 d . . .
H23A H 0.3992 0.8117 0.8743 0.050 Uiso 1 1 calc R A .
C24 C 0.4918(4) 0.9245(4) 0.81822(18) 0.0408(12) Uani 1 1 d . A .
H24A H 0.4395 1.0015 0.8274 0.049 Uiso 1 1 calc R . .
C25 C 0.5911(4) 0.9221(4) 0.77765(17) 0.0377(11) Uani 1 1 d . . .
H25A H 0.6063 0.9984 0.7583 0.045 Uiso 1 1 calc R A .
C26 C 0.6702(4) 0.8120(3) 0.76381(16) 0.0318(10) Uani 1 1 d . A .
H26A H 0.7390 0.8134 0.7356 0.038 Uiso 1 1 calc R . .
Pt1 Pt 0.868261(10) 0.302116(9) 0.742331(4) 0.01206(3) Uani 1 1 d D . .
Si1 Si 1.08440(10) -0.10734(8) 0.67617(4) 0.0227(2) Uani 1 1 d . A .
B1 B 0.9373(4) 0.1247(3) 0.71926(15) 0.0169(9) Uani 1 1 d . A .
N1 N 0.9801(3) 0.0136(3) 0.70417(12) 0.0232(8) Uani 1 1 d . . .
P1 P 0.81374(7) 0.33924(7) 0.64558(3) 0.01099(18) Uani 1 1 d . A .
P2 P 0.95475(8) 0.26007(7) 0.83417(3) 0.01474(19) Uani 1 1 d . A .
C31 C 0.7021(3) 0.4860(3) 0.63224(12) 0.0127(7) Uani 1 1 d . . .
H31A H 0.7363 0.5513 0.6571 0.015 Uiso 1 1 calc R A .
C32 C 0.5620(3) 0.4747(3) 0.65481(13) 0.0162(8) Uani 1 1 d . A .
H32A H 0.5663 0.4416 0.6954 0.019 Uiso 1 1 calc R . .
H32B H 0.5207 0.4143 0.6305 0.019 Uiso 1 1 calc R . .
C33 C 0.4770(3) 0.6028(3) 0.65323(14) 0.0205(8) Uani 1 1 d . . .
H33A H 0.3858 0.5923 0.6663 0.025 Uiso 1 1 calc R A .
H33B H 0.5137 0.6610 0.6804 0.025 Uiso 1 1 calc R . .
C34 C 0.4735(3) 0.6592(3) 0.59161(14) 0.0196(8) Uani 1 1 d . A .
H34A H 0.4282 0.6054 0.5653 0.024 Uiso 1 1 calc R . .
H34B H 0.4224 0.7440 0.5920 0.024 Uiso 1 1 calc R . .
C35 C 0.6128(3) 0.6696(3) 0.56859(14) 0.0181(8) Uani 1 1 d . . .
H35A H 0.6549 0.7300 0.5927 0.022 Uiso 1 1 calc R A .
H35B H 0.6079 0.7026 0.5280 0.022 Uiso 1 1 calc R . .
C36 C 0.6979(3) 0.5414(3) 0.56985(13) 0.0160(8) Uani 1 1 d . A .
H36A H 0.7889 0.5515 0.5564 0.019 Uiso 1 1 calc R . .
H36B H 0.6605 0.4828 0.5431 0.019 Uiso 1 1 calc R . .
C41 C 0.7483(3) 0.2033(3) 0.61205(12) 0.0134(7) Uani 1 1 d . . .
H41A H 0.8238 0.1344 0.6135 0.016 Uiso 1 1 calc R A .
C42 C 0.7113(3) 0.2140(3) 0.54739(13) 0.0173(8) Uani 1 1 d . A .
H42A H 0.7834 0.2470 0.5247 0.021 Uiso 1 1 calc R . .
H42B H 0.6297 0.2735 0.5424 0.021 Uiso 1 1 calc R . .
C43 C 0.6887(3) 0.0836(3) 0.52498(14) 0.0216(8) Uani 1 1 d . . .
H43A H 0.6606 0.0909 0.4837 0.026 Uiso 1 1 calc R A .
H43B H 0.7728 0.0267 0.5268 0.026 Uiso 1 1 calc R . .
C44 C 0.5834(3) 0.0273(3) 0.56120(14) 0.0233(9) Uani 1 1 d . A .
H44A H 0.5750 -0.0589 0.5473 0.028 Uiso 1 1 calc R . .
H44B H 0.4970 0.0790 0.5555 0.028 Uiso 1 1 calc R . .
C45 C 0.6162(3) 0.0213(3) 0.62606(14) 0.0225(9) Uani 1 1 d . . .
H45A H 0.6971 -0.0383 0.6325 0.027 Uiso 1 1 calc R A .
H45B H 0.5426 -0.0102 0.6483 0.027 Uiso 1 1 calc R . .
C46 C 0.6385(3) 0.1517(3) 0.64818(14) 0.0189(8) Uani 1 1 d . A .
H46A H 0.6639 0.1456 0.6898 0.023 Uiso 1 1 calc R . .
H46B H 0.5555 0.2097 0.6449 0.023 Uiso 1 1 calc R . .
C51 C 0.9626(3) 0.3611(3) 0.60163(12) 0.0122(7) Uani 1 1 d . . .
H51A H 0.9326 0.3856 0.5612 0.015 Uiso 1 1 calc R A .
C52 C 1.0304(3) 0.4709(3) 0.62610(14) 0.0172(8) Uani 1 1 d . A .
H52A H 0.9667 0.5486 0.6262 0.021 Uiso 1 1 calc R . .
H52B H 1.0573 0.4513 0.6669 0.021 Uiso 1 1 calc R . .
C53 C 1.1521(3) 0.4939(3) 0.58966(15) 0.0209(8) Uani 1 1 d . . .
H53A H 1.1240 0.5223 0.5499 0.025 Uiso 1 1 calc R A .
H53B H 1.1963 0.5617 0.6076 0.025 Uiso 1 1 calc R . .
C54 C 1.2495(3) 0.3746(3) 0.58558(15) 0.0211(8) Uani 1 1 d . A .
H54A H 1.2839 0.3505 0.6249 0.025 Uiso 1 1 calc R . .
H54B H 1.3253 0.3910 0.5603 0.025 Uiso 1 1 calc R . .
C55 C 1.1826(3) 0.2665(3) 0.56047(14) 0.0195(8) Uani 1 1 d . . .
H55A H 1.1550 0.2877 0.5199 0.023 Uiso 1 1 calc R A .
H55B H 1.2465 0.1891 0.5596 0.023 Uiso 1 1 calc R . .
C56 C 1.0620(3) 0.2420(3) 0.59695(14) 0.0177(8) Uani 1 1 d . A .
H56A H 1.0907 0.2133 0.6366 0.021 Uiso 1 1 calc R . .
H56B H 1.0184 0.1739 0.5789 0.021 Uiso 1 1 calc R . .
C61 C 1.1198(3) 0.3157(3) 0.83775(13) 0.0161(8) Uani 1 1 d . . .
H61A H 1.1571 0.2921 0.8771 0.019 Uiso 1 1 calc R A .
C62 C 1.2139(3) 0.2489(3) 0.79183(14) 0.0215(9) Uani 1 1 d . A .
H62A H 1.2198 0.1565 0.7981 0.026 Uiso 1 1 calc R . .
H62B H 1.1777 0.2683 0.7524 0.026 Uiso 1 1 calc R . .
C63 C 1.3523(3) 0.2909(3) 0.79541(16) 0.0291(10) Uani 1 1 d . . .
H63A H 1.3920 0.2639 0.8335 0.035 Uiso 1 1 calc R A .
H63B H 1.4091 0.2495 0.7642 0.035 Uiso 1 1 calc R . .
C64 C 1.3477(4) 0.4336(4) 0.78883(16) 0.0323(10) Uani 1 1 d . A .
H64A H 1.3174 0.4597 0.7491 0.039 Uiso 1 1 calc R . .
H64B H 1.4378 0.4584 0.7939 0.039 Uiso 1 1 calc R . .
C65 C 1.2538(4) 0.5006(3) 0.83411(16) 0.0279(10) Uani 1 1 d . . .
H65A H 1.2897 0.4815 0.8737 0.034 Uiso 1 1 calc R A .
H65B H 1.2484 0.5929 0.8276 0.034 Uiso 1 1 calc R . .
C66 C 1.1155(3) 0.4595(3) 0.83063(15) 0.0219(9) Uani 1 1 d . A .
H66A H 1.0760 0.4861 0.7925 0.026 Uiso 1 1 calc R . .
H66B H 1.0587 0.5016 0.8617 0.026 Uiso 1 1 calc R . .
C71 C 0.8558(3) 0.3456(3) 0.89188(13) 0.0219(9) Uani 1 1 d . . .
H71A H 0.8554 0.4372 0.8820 0.026 Uiso 1 1 calc R A .
C72 C 0.7101(3) 0.3210(4) 0.89164(16) 0.0311(10) Uani 1 1 d . A .
H72A H 0.6743 0.3348 0.8517 0.037 Uiso 1 1 calc R . .
H72B H 0.7036 0.2321 0.9030 0.037 Uiso 1 1 calc R . .
C73 C 0.6280(4) 0.4086(4) 0.93403(18) 0.0426(13) Uani 1 1 d . . .
H73A H 0.6267 0.4970 0.9202 0.051 Uiso 1 1 calc R A .
H73B H 0.5357 0.3876 0.9348 0.051 Uiso 1 1 calc R . .
C74 C 0.6845(5) 0.3963(5) 0.99557(18) 0.0532(14) Uani 1 1 d . A .
H74A H 0.6331 0.4581 1.0214 0.064 Uiso 1 1 calc R . .
H74B H 0.6765 0.3106 1.0112 0.064 Uiso 1 1 calc R . .
C75 C 0.8290(4) 0.4196(5) 0.99521(16) 0.0514(14) Uani 1 1 d . . .
H75A H 0.8647 0.4079 1.0352 0.062 Uiso 1 1 calc R A .
H75B H 0.8360 0.5078 0.9828 0.062 Uiso 1 1 calc R . .
C76 C 0.9113(4) 0.3295(4) 0.95383(14) 0.0354(11) Uani 1 1 d . A .
H76A H 0.9089 0.2414 0.9674 0.043 Uiso 1 1 calc R . .
H76B H 1.0046 0.3477 0.9538 0.043 Uiso 1 1 calc R . .
C81 C 0.9877(3) 0.0904(3) 0.85403(14) 0.0229(9) Uani 1 1 d . . .
H81A H 1.0320 0.0507 0.8185 0.028 Uiso 1 1 calc R A .
C82 C 0.8615(4) 0.0268(3) 0.86071(16) 0.0277(9) Uani 1 1 d . A .
H82A H 0.8023 0.0510 0.8274 0.033 Uiso 1 1 calc R . .
H82B H 0.8145 0.0559 0.8970 0.033 Uiso 1 1 calc R . .
C83 C 0.8943(5) -0.1167(4) 0.86300(18) 0.0411(12) Uani 1 1 d . . .
H83A H 0.8118 -0.1559 0.8699 0.049 Uiso 1 1 calc R A .
H83B H 0.9319 -0.1464 0.8249 0.049 Uiso 1 1 calc R . .
C84 C 0.9920(5) -0.1580(4) 0.91075(18) 0.0421(12) Uani 1 1 d . A .
H84A H 0.9497 -0.1390 0.9492 0.051 Uiso 1 1 calc R . .
H84B H 1.0166 -0.2504 0.9087 0.051 Uiso 1 1 calc R . .
C85 C 1.1141(4) -0.0928(4) 0.90534(17) 0.0367(11) Uani 1 1 d . . .
H85A H 1.1626 -0.1215 0.8693 0.044 Uiso 1 1 calc R A .
H85B H 1.1723 -0.1177 0.9389 0.044 Uiso 1 1 calc R . .
C86 C 1.0850(4) 0.0513(3) 0.90332(16) 0.0303(10) Uani 1 1 d . A .
H86A H 1.0465 0.0822 0.9411 0.036 Uiso 1 1 calc R . .
H86B H 1.1682 0.0893 0.8966 0.036 Uiso 1 1 calc R . .
C91 C 0.6894(7) 0.7486(6) 0.9931(3) 0.0953(16) Uani 1 1 d U . .
H91A H 0.7745 0.7204 0.9743 0.143 Uiso 1 1 calc R . .
H91B H 0.6209 0.7012 0.9775 0.143 Uiso 1 1 calc R . .
H91C H 0.6965 0.7339 1.0354 0.143 Uiso 1 1 calc R . .
C92 C 0.6521(3) 0.8906(6) 0.9808(2) 0.0970(10) Uani 1 1 d DU . .
H92A H 0.6475 0.9069 0.9382 0.116 Uiso 1 1 calc R . .
H92B H 0.7196 0.9396 0.9973 0.116 Uiso 1 1 calc R . .
C93 C 0.5153(3) 0.9300(6) 1.0098(2) 0.0971(11) Uani 1 1 d DU . .
H93A H 0.4476 0.8786 0.9953 0.117 Uiso 1 1 calc R . .
H93B H 0.5201 0.9221 1.0528 0.117 Uiso 1 1 calc R . .

loop_
_atom_site_aniso_label
_atom_site_aniso_U_11
_atom_site_aniso_U_22
_atom_site_aniso_U_33
_atom_site_aniso_U_23
_atom_site_aniso_U_13
_atom_site_aniso_U_12
C1 0.0187(14) 0.0215(13) 0.0149(13) -0.0001(11) -0.0023(11) -0.0033(11)
C2 0.0216(15) 0.0248(14) 0.0187(14) -0.0017(12) -0.0028(12) -0.0038(12)
Br1 0.0187(17) 0.0180(16) 0.0179(16) -0.0023(14) -0.0019(14) 0.0011(14)
C11 0.056(3) 0.0272(17) 0.0308(19) -0.0071(15) -0.0043(19) 0.0075(18)
C12 0.030(2) 0.0304(18) 0.053(2) -0.0039(18) 0.0094(19) 0.0041(16)
C13 0.042(2) 0.0215(15) 0.0331(19) 0.0024(15) 0.0032(17) 0.0072(16)
C21 0.0253(16) 0.0217(14) 0.0230(15) -0.0034(13) -0.0066(13) -0.0004(13)
C22 0.0300(19) 0.0306(17) 0.037(2) 0.0014(16) 0.0009(17) -0.0015(15)
C23 0.037(2) 0.041(2) 0.045(2) -0.0013(19) 0.0110(19) 0.0083(18)
C24 0.046(2) 0.0303(18) 0.042(2) -0.0088(17) -0.0077(19) 0.0147(17)
C25 0.050(2) 0.0262(17) 0.0359(19) 0.0037(15) -0.0130(18) -0.0019(17)
C26 0.037(2) 0.0306(17) 0.0274(17) 0.0035(15) -0.0029(16) -0.0046(16)
Pt1 0.01153(5) 0.01430(5) 0.01010(5) -0.00016(4) 0.00024(4) -0.00045(4)
Si1 0.0274(5) 0.0176(4) 0.0219(4) -0.0007(3) 0.0015(4) 0.0028(4)
B1 0.0161(16) 0.0229(15) 0.0114(15) 0.0018(13) 0.0008(13) -0.0013(13)
N1 0.0260(14) 0.0223(12) 0.0203(13) 0.0025(11) 0.0021(12) 0.0006(11)
P1 0.0095(3) 0.0123(3) 0.0115(3) 0.0000(3) 0.0007(3) -0.0027(3)
P2 0.0133(3) 0.0198(3) 0.0108(3) 0.0010(3) 0.0006(3) -0.0010(3)
C31 0.0113(13) 0.0133(12) 0.0133(13) 0.0004(10) 0.0005(11) -0.0012(11)
C32 0.0132(14) 0.0191(13) 0.0158(14) 0.0045(11) 0.0019(12) -0.0004(11)
C33 0.0156(15) 0.0256(15) 0.0187(15) 0.0033(13) 0.0036(13) 0.0036(13)
C34 0.0163(15) 0.0209(14) 0.0204(15) 0.0027(12) -0.0005(13) 0.0032(12)
C35 0.0203(15) 0.0161(13) 0.0171(14) 0.0048(11) 0.0047(13) -0.0002(12)
C36 0.0177(15) 0.0153(12) 0.0145(13) 0.0027(11) 0.0041(12) -0.0001(12)
C41 0.0139(13) 0.0151(12) 0.0121(13) -0.0007(11) 0.0001(11) -0.0056(11)
C42 0.0197(15) 0.0179(13) 0.0155(13) 0.0002(11) -0.0035(12) -0.0069(12)
C43 0.0286(17) 0.0185(13) 0.0181(14) -0.0013(12) -0.0059(13) -0.0040(13)
C44 0.0247(16) 0.0174(13) 0.0295(16) 0.0006(13) -0.0103(14) -0.0087(12)
C45 0.0236(16) 0.0206(14) 0.0257(16) 0.0033(12) -0.0029(14) -0.0120(12)
C46 0.0186(15) 0.0205(13) 0.0186(14) 0.0013(12) 0.0017(13) -0.0073(12)
C51 0.0102(13) 0.0138(12) 0.0129(13) -0.0011(10) 0.0029(11) -0.0033(10)
C52 0.0141(14) 0.0189(13) 0.0195(14) -0.0047(12) 0.0033(12) -0.0054(11)
C53 0.0170(15) 0.0216(14) 0.0259(16) -0.0027(12) 0.0051(13) -0.0101(12)
C54 0.0119(14) 0.0289(15) 0.0233(15) -0.0016(13) 0.0053(13) -0.0059(12)
C55 0.0158(15) 0.0193(13) 0.0234(15) -0.0001(12) 0.0071(13) -0.0031(12)
C56 0.0150(14) 0.0162(13) 0.0218(15) 0.0003(12) 0.0058(13) -0.0017(11)
C61 0.0143(14) 0.0214(13) 0.0129(13) 0.0013(11) -0.0003(12) -0.0036(12)
C62 0.0180(15) 0.0258(15) 0.0204(15) -0.0020(13) 0.0039(13) -0.0014(13)
C63 0.0181(16) 0.0394(18) 0.0298(18) -0.0009(15) 0.0087(15) -0.0041(15)
C64 0.0283(18) 0.0417(18) 0.0296(18) 0.0017(15) 0.0057(16) -0.0163(15)
C65 0.0301(18) 0.0274(16) 0.0280(17) 0.0003(14) 0.0004(15) -0.0109(14)
C66 0.0225(16) 0.0222(14) 0.0215(15) -0.0017(13) 0.0007(13) -0.0043(13)
C71 0.0171(15) 0.0332(16) 0.0135(14) -0.0007(13) 0.0021(12) 0.0054(13)
C72 0.0190(17) 0.0426(19) 0.0297(18) 0.0003(16) 0.0072(15) 0.0047(15)
C73 0.0252(19) 0.064(3) 0.034(2) -0.003(2) 0.0073(17) 0.0135(19)
C74 0.049(2) 0.076(3) 0.027(2) 0.000(2) 0.0135(19) 0.027(2)
C75 0.045(2) 0.085(3) 0.0153(17) -0.0121(19) -0.0037(17) 0.031(2)
C76 0.0282(19) 0.060(2) 0.0135(15) -0.0065(16) 0.0000(14) 0.0161(18)
C81 0.0255(17) 0.0239(14) 0.0197(15) 0.0056(13) -0.0037(13) -0.0045(13)
C82 0.0314(18) 0.0299(16) 0.0234(16) 0.0037(14) 0.0000(15) -0.0115(14)
C83 0.056(2) 0.0318(18) 0.039(2) 0.0066(16) -0.0087(19) -0.0175(17)
C84 0.060(3) 0.0281(17) 0.038(2) 0.0117(16) -0.006(2) -0.0065(18)
C85 0.047(2) 0.0335(18) 0.0276(18) 0.0077(15) -0.0089(17) 0.0036(17)
C86 0.0328(19) 0.0305(17) 0.0270(17) 0.0073(14) -0.0072(15) -0.0012(15)
C91 0.090(3) 0.0867(18) 0.114(3) 0.005(3) -0.028(3) -0.0286(19)
C92 0.0929(17) 0.0896(16) 0.113(2) -0.0035(18) -0.0201(16) -0.0274(18)
C93 0.0946(18) 0.0903(19) 0.111(2) -0.009(2) -0.0184(18) -0.0290(16)

loop_
_atom_type_symbol
_atom_type_description
_atom_type_scat_dispersion_real
_atom_type_scat_dispersion_imag
_atom_type_scat_source
C C 0.0033 0.0016 'International Tables Vol C Tables 4.2.6.8 and 6.1.1.4'
H H 0.0000 0.0000 'International Tables Vol C Tables 4.2.6.8 and 6.1.1.4'
B B 0.0013 0.0007 'International Tables Vol C Tables 4.2.6.8 and 6.1.1.4'
N N 0.0061 0.0033 'International Tables Vol C Tables 4.2.6.8 and 6.1.1.4'
Si Si 0.0817 0.0704 'International Tables Vol C Tables 4.2.6.8 and 6.1.1.4'
P P 0.1023 0.0942 'International Tables Vol C Tables 4.2.6.8 and 6.1.1.4'
Pt Pt -1.7033 8.3905 'International Tables Vol C Tables 4.2.6.8 and 6.1.1.4'
Br Br -0.2901 2.4595 'International Tables Vol C Tables 4.2.6.8 and 6.1.1.4'

loop_
_geom_angle_atom_site_label_1
_geom_angle_atom_site_label_2
_geom_angle_atom_site_label_3
_geom_angle
_geom_angle_site_symmetry_1
C2 C1 Pt1 174.0(3) .
C1 C2 C21 175.9(3) .
C21 Br1 Pt1 150.1(2) .
Si1 C11 H11A 109.5 .
Si1 C11 H11B 109.5 .
H11A C11 H11B 109.5 .
Si1 C11 H11C 109.5 .
H11A C11 H11C 109.5 .
H11B C11 H11C 109.5 .
Si1 C12 H12A 109.5 .
Si1 C12 H12B 109.5 .
H12A C12 H12B 109.5 .
Si1 C12 H12C 109.5 .
H12A C12 H12C 109.5 .
H12B C12 H12C 109.5 .
Si1 C13 H13A 109.5 .
Si1 C13 H13B 109.5 .
H13A C13 H13B 109.5 .
Si1 C13 H13C 109.5 .
H13A C13 H13C 109.5 .
H13B C13 H13C 109.5 .
C22 C21 C26 117.7(3) .
C22 C21 C2 120.6(3) .
C26 C21 C2 121.8(3) .
C22 C21 Br1 130.0(3) .
C26 C21 Br1 112.1(3) .
C23 C22 C21 121.7(4) .
C23 C22 H22A 119.1 .
C21 C22 H22A 119.1 .
C22 C23 C24 119.8(4) .
C22 C23 H23A 120.1 .
C24 C23 H23A 120.1 .
C25 C24 C23 118.9(4) .
C25 C24 H24A 120.5 .
C23 C24 H24A 120.5 .
C24 C25 C26 122.0(4) .
C24 C25 H25A 119.0 .
C26 C25 H25A 119.0 .
C25 C26 C21 119.9(4) .
C25 C26 H26A 120.1 .
C21 C26 H26A 120.1 .
B1 Pt1 C1 176.44(14) .
B1 Pt1 P2 88.88(10) .
C1 Pt1 P2 92.00(9) .
B1 Pt1 P1 87.28(10) .
C1 Pt1 P1 92.30(9) .
P2 Pt1 P1 171.51(3) .
B1 Pt1 Br1 173.30(15) .
C1 Pt1 Br1 10.10(14) .
P2 Pt1 Br1 91.93(10) .
P1 Pt1 Br1 91.03(10) .
N1 Si1 C12 108.97(16) .
N1 Si1 C13 111.56(16) .
C12 Si1 C13 108.47(18) .
N1 Si1 C11 109.90(16) .
C12 Si1 C11 109.1(2) .
C13 Si1 C11 108.80(18) .
N1 B1 Pt1 179.3(3) .
B1 N1 Si1 159.1(3) .
C41 P1 C51 104.21(13) .
C41 P1 C31 110.81(13) .
C51 P1 C31 103.79(13) .
C41 P1 Pt1 112.27(9) .
C51 P1 Pt1 110.63(9) .
C31 P1 Pt1 114.32(9) .
C71 P2 C61 105.34(15) .
C71 P2 C81 109.98(15) .
C61 P2 C81 103.44(14) .
C71 P2 Pt1 112.72(10) .
C61 P2 Pt1 109.24(10) .
C81 P2 Pt1 115.25(11) .
C32 C31 C36 110.4(2) .
C32 C31 P1 111.5(2) .
C36 C31 P1 117.45(19) .
C32 C31 H31A 105.5 .
C36 C31 H31A 105.5 .
P1 C31 H31A 105.5 .
C31 C32 C33 111.0(2) .
C31 C32 H32A 109.4 .
C33 C32 H32A 109.4 .
C31 C32 H32B 109.4 .
C33 C32 H32B 109.4 .
H32A C32 H32B 108.0 .
C34 C33 C32 110.7(2) .
C34 C33 H33A 109.5 .
C32 C33 H33A 109.5 .
C34 C33 H33B 109.5 .
C32 C33 H33B 109.5 .
H33A C33 H33B 108.1 .
C35 C34 C33 111.1(3) .
C35 C34 H34A 109.4 .
C33 C34 H34A 109.4 .
C35 C34 H34B 109.4 .
C33 C34 H34B 109.4 .
H34A C34 H34B 108.0 .
C34 C35 C36 111.4(3) .
C34 C35 H35A 109.4 .
C36 C35 H35A 109.4 .
C34 C35 H35B 109.4 .
C36 C35 H35B 109.4 .
H35A C35 H35B 108.0 .
C35 C36 C31 110.1(2) .
C35 C36 H36A 109.6 .
C31 C36 H36A 109.6 .
C35 C36 H36B 109.6 .
C31 C36 H36B 109.6 .
H36A C36 H36B 108.2 .
C42 C41 C46 110.9(3) .
C42 C41 P1 117.7(2) .
C46 C41 P1 113.6(2) .
C42 C41 H41A 104.3 .
C46 C41 H41A 104.3 .
P1 C41 H41A 104.3 .
C41 C42 C43 109.3(2) .
C41 C42 H42A 109.8 .
C43 C42 H42A 109.8 .
C41 C42 H42B 109.8 .
C43 C42 H42B 109.8 .
H42A C42 H42B 108.3 .
C44 C43 C42 111.1(3) .
C44 C43 H43A 109.4 .
C42 C43 H43A 109.4 .
C44 C43 H43B 109.4 .
C42 C43 H43B 109.4 .
H43A C43 H43B 108.0 .
C43 C44 C45 112.1(3) .
C43 C44 H44A 109.2 .
C45 C44 H44A 109.2 .
C43 C44 H44B 109.2 .
C45 C44 H44B 109.2 .
H44A C44 H44B 107.9 .
C44 C45 C46 110.7(3) .
C44 C45 H45A 109.5 .
C46 C45 H45A 109.5 .
C44 C45 H45B 109.5 .
C46 C45 H45B 109.5 .
H45A C45 H45B 108.1 .
C45 C46 C41 109.7(2) .
C45 C46 H46A 109.7 .
C41 C46 H46A 109.7 .
C45 C46 H46B 109.7 .
C41 C46 H46B 109.7 .
H46A C46 H46B 108.2 .
C56 C51 C52 110.4(2) .
C56 C51 P1 113.9(2) .
C52 C51 P1 109.86(19) .
C56 C51 H51A 107.5 .
C52 C51 H51A 107.5 .
P1 C51 H51A 107.5 .
C53 C52 C51 111.2(2) .
C53 C52 H52A 109.4 .
C51 C52 H52A 109.4 .
C53 C52 H52B 109.4 .
C51 C52 H52B 109.4 .
H52A C52 H52B 108.0 .
C54 C53 C52 111.2(3) .
C54 C53 H53A 109.4 .
C52 C53 H53A 109.4 .
C54 C53 H53B 109.4 .
C52 C53 H53B 109.4 .
H53A C53 H53B 108.0 .
C53 C54 C55 110.7(3) .
C53 C54 H54A 109.5 .
C55 C54 H54A 109.5 .
C53 C54 H54B 109.5 .
C55 C54 H54B 109.5 .
H54A C54 H54B 108.1 .
C56 C55 C54 111.0(3) .
C56 C55 H55A 109.4 .
C54 C55 H55A 109.4 .
C56 C55 H55B 109.4 .
C54 C55 H55B 109.4 .
H55A C55 H55B 108.0 .
C55 C56 C51 111.3(2) .
C55 C56 H56A 109.4 .
C51 C56 H56A 109.4 .
C55 C56 H56B 109.4 .
C51 C56 H56B 109.4 .
H56A C56 H56B 108.0 .
C66 C61 C62 110.0(3) .
C66 C61 P2 113.2(2) .
C62 C61 P2 110.6(2) .
C66 C61 H61A 107.6 .
C62 C61 H61A 107.6 .
P2 C61 H61A 107.6 .
C63 C62 C61 111.3(3) .
C63 C62 H62A 109.4 .
C61 C62 H62A 109.4 .
C63 C62 H62B 109.4 .
C61 C62 H62B 109.4 .
H62A C62 H62B 108.0 .
C64 C63 C62 111.4(3) .
C64 C63 H63A 109.3 .
C62 C63 H63A 109.3 .
C64 C63 H63B 109.3 .
C62 C63 H63B 109.3 .
H63A C63 H63B 108.0 .
C63 C64 C65 110.6(3) .
C63 C64 H64A 109.5 .
C65 C64 H64A 109.5 .
C63 C64 H64B 109.5 .
C65 C64 H64B 109.5 .
H64A C64 H64B 108.1 .
C66 C65 C64 111.7(3) .
C66 C65 H65A 109.3 .
C64 C65 H65A 109.3 .
C66 C65 H65B 109.3 .
C64 C65 H65B 109.3 .
H65A C65 H65B 107.9 .
C65 C66 C61 111.1(3) .
C65 C66 H66A 109.4 .
C61 C66 H66A 109.4 .
C65 C66 H66B 109.4 .
C61 C66 H66B 109.4 .
H66A C66 H66B 108.0 .
C76 C71 C72 110.2(3) .
C76 C71 P2 116.0(2) .
C72 C71 P2 112.8(2) .
C76 C71 H71A 105.6 .
C72 C71 H71A 105.6 .
P2 C71 H71A 105.6 .
C73 C72 C71 110.8(3) .
C73 C72 H72A 109.5 .
C71 C72 H72A 109.5 .
C73 C72 H72B 109.5 .
C71 C72 H72B 109.5 .
H72A C72 H72B 108.1 .
C74 C73 C72 111.4(3) .
C74 C73 H73A 109.4 .
C72 C73 H73A 109.4 .
C74 C73 H73B 109.4 .
C72 C73 H73B 109.4 .
H73A C73 H73B 108.0 .
C75 C74 C73 110.7(4) .
C75 C74 H74A 109.5 .
C73 C74 H74A 109.5 .
C75 C74 H74B 109.5 .
C73 C74 H74B 109.5 .
H74A C74 H74B 108.1 .
C74 C75 C76 111.3(4) .
C74 C75 H75A 109.4 .
C76 C75 H75A 109.4 .
C74 C75 H75B 109.4 .
C76 C75 H75B 109.4 .
H75A C75 H75B 108.0 .
C75 C76 C71 109.8(3) .
C75 C76 H76A 109.7 .
C71 C76 H76A 109.7 .
C75 C76 H76B 109.7 .
C71 C76 H76B 109.7 .
H76A C76 H76B 108.2 .
C82 C81 C86 111.4(3) .
C82 C81 P2 112.8(2) .
C86 C81 P2 118.6(2) .
C82 C81 H81A 104.1 .
C86 C81 H81A 104.1 .
P2 C81 H81A 104.1 .
C81 C82 C83 110.5(3) .
C81 C82 H82A 109.5 .
C83 C82 H82A 109.5 .
C81 C82 H82B 109.5 .
C83 C82 H82B 109.5 .
H82A C82 H82B 108.1 .
C84 C83 C82 111.7(3) .
C84 C83 H83A 109.3 .
C82 C83 H83A 109.3 .
C84 C83 H83B 109.3 .
C82 C83 H83B 109.3 .
H83A C83 H83B 107.9 .
C85 C84 C83 111.5(3) .
C85 C84 H84A 109.3 .
C83 C84 H84A 109.3 .
C85 C84 H84B 109.3 .
C83 C84 H84B 109.3 .
H84A C84 H84B 108.0 .
C84 C85 C86 113.2(3) .
C84 C85 H85A 108.9 .
C86 C85 H85A 108.9 .
C84 C85 H85B 108.9 .
C86 C85 H85B 108.9 .
H85A C85 H85B 107.8 .
C81 C86 C85 109.4(3) .
C81 C86 H86A 109.8 .
C85 C86 H86A 109.8 .
C81 C86 H86B 109.8 .
C85 C86 H86B 109.8 .
H86A C86 H86B 108.2 .
C92 C91 H91A 109.5 .
C92 C91 H91B 109.5 .
H91A C91 H91B 109.5 .
C92 C91 H91C 109.5 .
H91A C91 H91C 109.5 .
H91B C91 H91C 109.5 .
C91 C92 C93 107.7(5) .
C91 C92 H92A 110.2 .
C93 C92 H92A 110.2 .
C91 C92 H92B 110.2 .
C93 C92 H92B 110.2 .
H92A C92 H92B 108.5 .
C93 C93 C92 102.6(5) 2_677
C93 C93 H93A 111.3 2_677
C92 C93 H93A 111.3 .
C93 C93 H93B 111.3 2_677
C92 C93 H93B 111.3 .
H93A C93 H93B 109.2 .

loop_
_geom_bond_atom_site_label_1
_geom_bond_atom_site_label_2
_geom_bond_distance
_geom_bond_site_symmetry_2
C1 C2 1.182(3) .
C1 Pt1 2.055(2) .
C2 C21 1.463(4) .
Br1 C21 2.290(5) .
Br1 Pt1 2.560(4) .
C11 Si1 1.866(4) .
C11 H11A 0.9800 .
C11 H11B 0.9800 .
C11 H11C 0.9800 .
C12 Si1 1.864(4) .
C12 H12A 0.9800 .
C12 H12B 0.9800 .
C12 H12C 0.9800 .
C13 Si1 1.864(4) .
C13 H13A 0.9800 .
C13 H13B 0.9800 .
C13 H13C 0.9800 .
C21 C22 1.393(5) .
C21 C26 1.407(5) .
C22 C23 1.380(5) .
C22 H22A 0.9500 .
C23 C24 1.397(6) .
C23 H23A 0.9500 .
C24 C25 1.363(6) .
C24 H24A 0.9500 .
C25 C26 1.383(5) .
C25 H25A 0.9500 .
C26 H26A 0.9500 .
Pt1 B1 2.015(3) .
Pt1 P2 2.3064(8) .
Pt1 P1 2.3077(7) .
Si1 N1 1.700(3) .
B1 N1 1.265(4) .
P1 C41 1.843(3) .
P1 C51 1.845(3) .
P1 C31 1.848(3) .
P2 C71 1.839(3) .
P2 C61 1.846(3) .
P2 C81 1.855(3) .
C31 C32 1.528(4) .
C31 C36 1.539(4) .
C31 H31A 1.0000 .
C32 C33 1.529(4) .
C32 H32A 0.9900 .
C32 H32B 0.9900 .
C33 C34 1.527(4) .
C33 H33A 0.9900 .
C33 H33B 0.9900 .
C34 C35 1.522(5) .
C34 H34A 0.9900 .
C34 H34B 0.9900 .
C35 C36 1.531(4) .
C35 H35A 0.9900 .
C35 H35B 0.9900 .
C36 H36A 0.9900 .
C36 H36B 0.9900 .
C41 C42 1.531(4) .
C41 C46 1.533(4) .
C41 H41A 1.0000 .
C42 C43 1.532(4) .
C42 H42A 0.9900 .
C42 H42B 0.9900 .
C43 C44 1.522(5) .
C43 H43A 0.9900 .
C43 H43B 0.9900 .
C44 C45 1.525(5) .
C44 H44A 0.9900 .
C44 H44B 0.9900 .
C45 C46 1.527(4) .
C45 H45A 0.9900 .
C45 H45B 0.9900 .
C46 H46A 0.9900 .
C46 H46B 0.9900 .
C51 C56 1.533(4) .
C51 C52 1.540(4) .
C51 H51A 1.0000 .
C52 C53 1.527(5) .
C52 H52A 0.9900 .
C52 H52B 0.9900 .
C53 C54 1.522(4) .
C53 H53A 0.9900 .
C53 H53B 0.9900 .
C54 C55 1.526(5) .
C54 H54A 0.9900 .
C54 H54B 0.9900 .
C55 C56 1.524(5) .
C55 H55A 0.9900 .
C55 H55B 0.9900 .
C56 H56A 0.9900 .
C56 H56B 0.9900 .
C61 C66 1.537(4) .
C61 C62 1.539(4) .
C61 H61A 1.0000 .
C62 C63 1.528(5) .
C62 H62A 0.9900 .
C62 H62B 0.9900 .
C63 C64 1.523(5) .
C63 H63A 0.9900 .
C63 H63B 0.9900 .
C64 C65 1.529(5) .
C64 H64A 0.9900 .
C64 H64B 0.9900 .
C65 C66 1.524(5) .
C65 H65A 0.9900 .
C65 H65B 0.9900 .
C66 H66A 0.9900 .
C66 H66B 0.9900 .
C71 C76 1.532(5) .
C71 C72 1.534(5) .
C71 H71A 1.0000 .
C72 C73 1.529(5) .
C72 H72A 0.9900 .
C72 H72B 0.9900 .
C73 C74 1.525(6) .
C73 H73A 0.9900 .
C73 H73B 0.9900 .
C74 C75 1.518(7) .
C74 H74A 0.9900 .
C74 H74B 0.9900 .
C75 C76 1.530(6) .
C75 H75A 0.9900 .
C75 H75B 0.9900 .
C76 H76A 0.9900 .
C76 H76B 0.9900 .
C81 C82 1.525(5) .
C81 C86 1.530(5) .
C81 H81A 1.0000 .
C82 C83 1.529(5) .
C82 H82A 0.9900 .
C82 H82B 0.9900 .
C83 C84 1.512(6) .
C83 H83A 0.9900 .
C83 H83B 0.9900 .
C84 C85 1.495(6) .
C84 H84A 0.9900 .
C84 H84B 0.9900 .
C85 C86 1.532(5) .
C85 H85A 0.9900 .
C85 H85B 0.9900 .
C86 H86A 0.9900 .
C86 H86B 0.9900 .
C91 C92 1.541(9) .
C91 H91A 0.9800 .
C91 H91B 0.9800 .
C91 H91C 0.9800 .
C92 C93 1.551(4) .
C92 H92A 0.9900 .
C92 H92B 0.9900 .
C93 C93 1.550(12) 2_677
C93 H93A 0.9900 .
C93 H93B 0.9900 .

loop_
_geom_torsion_atom_site_label_1
_geom_torsion_atom_site_label_2
_geom_torsion_atom_site_label_3
_geom_torsion_atom_site_label_4
_geom_torsion
_geom_torsion_site_symmetry_4
Pt1 Br1 C21 C22 41.9(6) .
Pt1 Br1 C21 C26 -143.2(4) .
Pt1 Br1 C21 C2 9.9(8) .
C26 C21 C22 C23 -1.2(6) .
C2 C21 C22 C23 -179.9(4) .
Br1 C21 C22 C23 173.4(3) .
C21 C22 C23 C24 0.8(6) .
C22 C23 C24 C25 0.3(7) .
C23 C24 C25 C26 -0.9(7) .
C24 C25 C26 C21 0.5(6) .
C22 C21 C26 C25 0.6(6) .
C2 C21 C26 C25 179.2(3) .
Br1 C21 C26 C25 -175.0(3) .
C21 Br1 Pt1 C1 -10.8(6) .
C21 Br1 Pt1 P2 -101.4(4) .
C21 Br1 Pt1 P1 86.6(4) .
C12 Si1 N1 B1 18.2(8) .
C13 Si1 N1 B1 137.9(7) .
C11 Si1 N1 B1 -101.3(7) .
B1 Pt1 P1 C41 38.99(15) .
C1 Pt1 P1 C41 -137.47(13) .
Br1 Pt1 P1 C41 -147.50(15) .
B1 Pt1 P1 C51 -76.97(14) .
C1 Pt1 P1 C51 106.57(13) .
Br1 Pt1 P1 C51 96.55(14) .
B1 Pt1 P1 C31 166.30(15) .
C1 Pt1 P1 C31 -10.15(14) .
Br1 Pt1 P1 C31 -20.18(15) .
B1 Pt1 P2 C71 -147.61(17) .
C1 Pt1 P2 C71 28.94(15) .
Br1 Pt1 P2 C71 39.05(17) .
B1 Pt1 P2 C61 95.66(14) .
C1 Pt1 P2 C61 -87.79(13) .
Br1 Pt1 P2 C61 -77.68(15) .
B1 Pt1 P2 C81 -20.24(16) .
C1 Pt1 P2 C81 156.31(15) .
Br1 Pt1 P2 C81 166.41(16) .
C41 P1 C31 C32 56.8(2) .
C51 P1 C31 C32 168.1(2) .
Pt1 P1 C31 C32 -71.3(2) .
C41 P1 C31 C36 -72.1(3) .
C51 P1 C31 C36 39.3(3) .
Pt1 P1 C31 C36 159.86(19) .
C36 C31 C32 C33 -57.3(3) .
P1 C31 C32 C33 170.2(2) .
C31 C32 C33 C34 56.6(3) .
C32 C33 C34 C35 -55.8(3) .
C33 C34 C35 C36 56.4(3) .
C34 C35 C36 C31 -56.8(3) .
C32 C31 C36 C35 56.9(3) .
P1 C31 C36 C35 -173.7(2) .
C51 P1 C41 C42 -58.8(2) .
C31 P1 C41 C42 52.3(3) .
Pt1 P1 C41 C42 -178.54(18) .
C51 P1 C41 C46 169.3(2) .
C31 P1 C41 C46 -79.7(2) .
Pt1 P1 C41 C46 49.5(2) .
C46 C41 C42 C43 -59.1(3) .
P1 C41 C42 C43 167.7(2) .
C41 C42 C43 C44 56.4(3) .
C42 C43 C44 C45 -55.3(3) .
C43 C44 C45 C46 55.3(3) .
C44 C45 C46 C41 -56.7(3) .
C42 C41 C46 C45 59.6(3) .
P1 C41 C46 C45 -165.2(2) .
C41 P1 C51 C56 -54.0(2) .
C31 P1 C51 C56 -170.1(2) .
Pt1 P1 C51 C56 66.8(2) .
C41 P1 C51 C52 -178.50(19) .
C31 P1 C51 C52 65.4(2) .
Pt1 P1 C51 C52 -57.6(2) .
C56 C51 C52 C53 55.1(3) .
P1 C51 C52 C53 -178.5(2) .
C51 C52 C53 C54 -56.0(3) .
C52 C53 C54 C55 56.6(4) .
C53 C54 C55 C56 -56.9(3) .
C54 C55 C56 C51 56.8(3) .
C52 C51 C56 C55 -55.5(3) .
P1 C51 C56 C55 -179.7(2) .
C71 P2 C61 C66 -57.0(2) .
C81 P2 C61 C66 -172.5(2) .
Pt1 P2 C61 C66 64.3(2) .
C71 P2 C61 C62 179.0(2) .
C81 P2 C61 C62 63.6(2) .
Pt1 P2 C61 C62 -59.6(2) .
C66 C61 C62 C63 56.0(3) .
P2 C61 C62 C63 -178.3(2) .
C61 C62 C63 C64 -56.4(4) .
C62 C63 C64 C65 55.5(4) .
C63 C64 C65 C66 -55.7(4) .
C64 C65 C66 C61 56.4(4) .
C62 C61 C66 C65 -55.9(3) .
P2 C61 C66 C65 179.8(2) .
C61 P2 C71 C76 -57.2(3) .
C81 P2 C71 C76 53.7(3) .
Pt1 P2 C71 C76 -176.2(2) .
C61 P2 C71 C72 174.4(2) .
C81 P2 C71 C72 -74.8(3) .
Pt1 P2 C71 C72 55.3(3) .
C76 C71 C72 C73 57.0(4) .
P2 C71 C72 C73 -171.5(3) .
C71 C72 C73 C74 -55.8(5) .
C72 C73 C74 C75 55.4(5) .
C73 C74 C75 C76 -56.8(5) .
C74 C75 C76 C71 58.3(5) .
C72 C71 C76 C75 -57.9(4) .
P2 C71 C76 C75 172.3(3) .
C71 P2 C81 C82 61.4(3) .
C61 P2 C81 C82 173.5(2) .
Pt1 P2 C81 C82 -67.3(2) .
C71 P2 C81 C86 -71.5(3) .
C61 P2 C81 C86 40.6(3) .
Pt1 P2 C81 C86 159.8(2) .
C86 C81 C82 C83 -56.8(4) .
P2 C81 C82 C83 166.9(2) .
C81 C82 C83 C84 55.4(4) .
C82 C83 C84 C85 -54.1(5) .
C83 C84 C85 C86 54.6(4) .
C82 C81 C86 C85 55.7(4) .
P2 C81 C86 C85 -170.8(3) .
C84 C85 C86 C81 -54.9(4) .
C91 C92 C93 C93 -175.7(5) 2_677
